data_2102744
loop_
_publ_author_name
'Redhammer, G\"unther J.'

_publ_section_title
;
 Temperature-dependent crystal structure refinement and ^57^Fe
 M\"ossbauer spectroscopy of Cu~2~Fe~2~Ge~4~O~13~
;
_journal_coeditor_code WS5044
_journal_issue 1
_journal_name_full 'Acta Crystallographica Section B'
_journal_page_first 4
_journal_page_last 16
_journal_paper_doi 10.1107/S0108768106051652
_journal_volume 63
_journal_year 2007
_chemical_formula_moiety 'Cu2 Fe2 Ge4 O13'
_chemical_formula_sum 'Cu2 Fe2 Ge4 O13'
_chemical_formula_weight 737.14
_space_group_crystal_system monoclinic
_space_group_IT_number 11
_space_group_name_Hall '-P 2yb'
_space_group_name_H-M_alt 'P 1 21/m 1'
_symmetry_space_group_name_Hall '-P 2yb'
_symmetry_space_group_name_H-M 'P 1 21/m 1'
_audit_creation_method 'WinGX routine CIF_UPDATE'
_cell_angle_alpha 90
_cell_angle_beta 96.167(9)
_cell_angle_gamma 90
_cell_formula_units_Z 2
_cell_length_a 12.0861(12)
_cell_length_b 8.5008(8)
_cell_length_c 4.8704(5)
_cell_measurement_temperature 290(2)
_cell_volume 497.50(9)
_computing_cell_refinement 'STOE X-Area (Stoe & Cie, 2002)'
_computing_data_collection 'STOE X-Area (Stoe & Cie, 2002)'
_computing_data_reduction 'Stoe X-Area (Stoe & Cie, 2002)'
_computing_molecular_graphics 'Diamond 3.0 Bradenburg & Berndt 1999)'
_computing_publication_material 'Wingx 1.70.00 (Farrugia, 1999)'
_computing_structure_refinement 'SHELXL-97 (Sheldrick, 1997)'
_computing_structure_solution 'SHELXS-97 (Sheldrick, 1997)'
_diffrn_measured_fraction_theta_full 0.991
_diffrn_measured_fraction_theta_max 0.991
_diffrn_measurement_device two-circle-diffractometer
_diffrn_measurement_device_type 'STOE IPDS-II'
_diffrn_measurement_method 'rotation method, \w'
_diffrn_radiation_type MoK\a
_diffrn_radiation_wavelength 0.71073
_diffrn_reflns_av_R_equivalents 0.0548
_diffrn_reflns_limit_h_max 16
_diffrn_reflns_limit_h_min -17
_diffrn_reflns_limit_k_max 11
_diffrn_reflns_limit_k_min -11
_diffrn_reflns_limit_l_max 6
_diffrn_reflns_limit_l_min -6
_diffrn_reflns_number 7188
_diffrn_reflns_theta_full 30.02
_diffrn_reflns_theta_max 30.02
_diffrn_reflns_theta_min 2.94
_diffrn_standards_decay_% 0
_diffrn_standards_interval_count 0
_diffrn_standards_interval_time 0
_diffrn_standards_number 0
_exptl_absorpt_coefficient_mu 18.995
_exptl_absorpt_correction_T_max 0.25
_exptl_absorpt_correction_T_min 0.12
_exptl_absorpt_correction_type numerical
_exptl_absorpt_process_details 'via equivalents using Stoe X-SHAPE and X-RED (Stoe & Cie 1996)'
_exptl_crystal_colour 'pale green'
_exptl_crystal_density_diffrn 4.922
_exptl_crystal_density_method 'not measured'
_exptl_crystal_description prismatic
_exptl_crystal_F_000 684
_exptl_crystal_size_max 0.12
_exptl_crystal_size_mid 0.11
_exptl_crystal_size_min 0.08
_refine_diff_density_max 0.911
_refine_diff_density_min -1.037
_refine_ls_extinction_coef 0.0179(7)
_refine_ls_extinction_expression Fc^*^=kFc[1+0.001xFc^2^\l^3^/sin(2\q)]^-1/4^
_refine_ls_extinction_method SHELXL
_refine_ls_goodness_of_fit_ref 1.023
_refine_ls_hydrogen_treatment noref
_refine_ls_matrix_type full
_refine_ls_number_parameters 110
_refine_ls_number_reflns 1524
_refine_ls_number_restraints 4
_refine_ls_restrained_S_all 1.022
_refine_ls_R_factor_gt 0.0257
_refine_ls_shift/su_max 0.001
_refine_ls_structure_factor_coef Fsqd
_refine_ls_weighting_details 'calc w=1/[\s^2^(Fo^2^)+(0.0282P)^2^+0.0000P] where P=(Fo^2^+2Fc^2^)/3'
_refine_ls_weighting_scheme calc
_refine_ls_wR_factor_ref 0.054
_reflns_number_gt 1256
_reflns_number_total 1524
_reflns_threshold_expression >2sigma(I)
_cod_data_source_file ws5044.cif
_cod_data_source_block cf5_290
_cod_original_sg_symbol_H-M 'P 21/m'
_cod_database_code 2102744

loop_
_symmetry_equiv_pos_as_xyz
'x, y, z'
'-x, y+1/2, -z'
'-x, -y, -z'
'x, -y-1/2, z'

loop_
_atom_site_type_symbol
_atom_site_label
_atom_site_fract_x
_atom_site_fract_y
_atom_site_fract_z
_atom_site_U_iso_or_equiv
_atom_site_adp_type
_atom_site_calc_flag
_atom_site_refinement_flags
_atom_site_occupancy
Ge Ge1 0.23992(4) 0.25 0.49323(11) 0.00581(12) Uani d S 1
Ge Ge2 0.74747(4) 0.25 0.33797(11) 0.00590(12) Uani d S 1
Ge Ge3 -0.00509(4) 0.25 0.40560(11) 0.00689(12) Uani d SD 1
Ge Ge4 0.51227(4) 0.25 0.60648(11) 0.00523(12) Uani d SD 1
Fe Fe1 0.37596(4) 0.06134(6) 1.04827(11) 0.00578(11) Uani d D 1
Cu Cu1 0.12563(4) -0.00343(6) 1.04340(10) 0.01038(11) Uani d D 1
O O1 0.3322(3) 0.25 0.7946(6) 0.0081(7) Uani d SD 1
O O2 0.6532(3) 0.25 0.5715(9) 0.0132(7) Uani d S 1
O O3 0.1132(3) 0.25 0.6456(8) 0.0096(7) Uani d S 1
O O4 0.24766(17) 0.0836(3) 0.2849(5) 0.0091(5) Uani d . 1
O O5 0.8718(2) 0.25 0.5663(7) 0.0095(7) Uani d S 1
O O6 0.5034(2) 0.0750(2) 0.7918(5) 0.0087(5) Uani d D 1
O O7 0.7426(2) 0.0802(3) 0.1335(6) 0.0094(5) Uani d . 1
O O8 0.4360(3) 0.25 0.2815(7) 0.0067(6) Uani d S 1
O O9 -0.0029(2) 0.0832(3) 0.2017(6) 0.0143(6) Uani d . 1

loop_
_atom_site_aniso_label
_atom_site_aniso_U_11
_atom_site_aniso_U_22
_atom_site_aniso_U_33
_atom_site_aniso_U_12
_atom_site_aniso_U_13
_atom_site_aniso_U_23
Ge1 0.0050(2) 0.0079(2) 0.0044(3) 0 -0.00011(18) 0
Ge2 0.0052(2) 0.0070(2) 0.0056(2) 0 0.00095(17) 0
Ge3 0.0042(2) 0.0105(2) 0.0060(3) 0 0.00068(18) 0
Ge4 0.0055(2) 0.0066(2) 0.0035(2) 0 0.00021(17) 0
Fe1 0.0052(2) 0.00690(19) 0.0054(2) 0.00022(16) 0.00109(16) -0.00021(18)
Cu1 0.00548(18) 0.0143(2) 0.0114(2) -0.00102(14) 0.00125(14) -0.00620(17)
O1 0.0085(15) 0.0069(14) 0.0085(17) 0 -0.0004(13) 0
O2 0.0070(16) 0.0234(19) 0.0099(19) 0 0.0039(14) 0
O3 0.0076(15) 0.0160(16) 0.0056(17) 0 0.0021(13) 0
O4 0.0058(10) 0.0133(12) 0.0087(12) -0.0030(8) 0.0025(9) -0.0021(10)
O5 0.0060(14) 0.0156(16) 0.0068(17) 0 0.0005(13) 0
O6 0.0091(11) 0.0083(11) 0.0091(13) 0.0020(8) 0.0028(9) 0.0035(9)
O7 0.0061(10) 0.0107(11) 0.0116(13) -0.0012(8) 0.0018(9) -0.0029(10)
O8 0.0087(15) 0.0093(15) 0.0016(15) 0 -0.0014(12) 0
O9 0.0074(11) 0.0204(14) 0.0151(14) -0.0003(10) 0.0008(10) -0.0106(11)

loop_
_atom_type_symbol
_atom_type_description
_atom_type_scat_dispersion_real
_atom_type_scat_dispersion_imag
_atom_type_scat_source
Cu Cu 0.3201 1.2651 'International Tables Vol C Tables 4.2.6.8 and 6.1.1.4'
Fe Fe 0.3463 0.8444 'International Tables Vol C Tables 4.2.6.8 and 6.1.1.4'
Ge Ge 0.1547 1.8001 'International Tables Vol C Tables 4.2.6.8 and 6.1.1.4'
O O 0.0106 0.006 'International Tables Vol C Tables 4.2.6.8 and 6.1.1.4'

loop_
_geom_angle_atom_site_label_1
_geom_angle_atom_site_label_2
_geom_angle_atom_site_label_3
_geom_angle_site_symmetry_1
_geom_angle_site_symmetry_3
_geom_angle
O1 Ge1 O4 . . 114.75(9)
O1 Ge1 O4 . 4_565 114.75(9)
O4 Ge1 O4 . 4_565 107.94(18)
O1 Ge1 O3 . . 98.67(18)
O4 Ge1 O3 . . 110.21(10)
O4 Ge1 O3 4_565 . 110.21(10)
O2 Ge2 O7 . . 113.46(11)
O2 Ge2 O7 . 4_565 113.46(11)
O7 Ge2 O7 . 4_565 111.03(18)
O2 Ge2 O5 . . 99.50(16)
O7 Ge2 O5 . . 109.35(9)
O7 Ge2 O5 4_565 . 109.35(9)
O9 Ge3 O9 . 4_565 109.8(2)
O9 Ge3 O3 . . 108.75(11)
O9 Ge3 O3 4_565 . 108.75(11)
O9 Ge3 O5 . 1_455 108.77(11)
O9 Ge3 O5 4_565 1_455 108.77(11)
O3 Ge3 O5 . 1_455 111.97(18)
O2 Ge4 O8 . . 109.90(19)
O2 Ge4 O6 . 4_565 99.58(11)
O8 Ge4 O6 . 4_565 114.37(9)
O2 Ge4 O6 . . 99.58(11)
O8 Ge4 O6 . . 114.37(9)
O6 Ge4 O6 4_565 . 116.51(18)
O6 Fe1 O7 3_657 3_656 106.69(10)
O6 Fe1 O4 3_657 1_556 114.17(10)
O7 Fe1 O4 3_656 1_556 75.74(10)
O6 Fe1 O8 3_657 1_556 92.21(10)
O7 Fe1 O8 3_656 1_556 155.17(13)
O4 Fe1 O8 1_556 1_556 81.95(12)
O6 Fe1 O1 3_657 . 146.34(12)
O7 Fe1 O1 3_656 . 94.44(10)
O4 Fe1 O1 1_556 . 96.04(13)
O8 Fe1 O1 1_556 . 77.06(9)
O6 Fe1 O6 3_657 . 72.85(9)
O7 Fe1 O6 3_656 . 107.93(11)
O4 Fe1 O6 1_556 . 171.22(9)
O8 Fe1 O6 1_556 . 92.75(13)
O1 Fe1 O6 . . 75.88(12)
O9 Cu1 O4 3_556 1_556 178.10(13)
O9 Cu1 O9 3_556 1_556 77.56(13)
O4 Cu1 O9 1_556 1_556 101.72(11)
O9 Cu1 O7 3_556 3_656 102.37(11)
O4 Cu1 O7 1_556 3_656 78.24(11)
O9 Cu1 O7 1_556 3_656 176.43(13)

loop_
_geom_bond_atom_site_label_1
_geom_bond_atom_site_label_2
_geom_bond_site_symmetry_2
_geom_bond_distance
Ge1 O1 . 1.746(3)
Ge1 O4 . 1.750(2)
Ge1 O4 4_565 1.750(2)
Ge1 O3 . 1.772(4)
Ge2 O2 . 1.694(4)
Ge2 O7 . 1.751(3)
Ge2 O7 4_565 1.751(3)
Ge2 O5 . 1.771(3)
Ge3 O9 . 1.733(3)
Ge3 O9 4_565 1.733(3)
Ge3 O3 . 1.747(4)
Ge3 O5 1_455 1.7541(19)
Ge4 O2 . 1.730(4)
Ge4 O8 . 1.744(3)
Ge4 O6 4_565 1.749(3)
Ge4 O6 . 1.749(3)
Fe1 O6 3_657 1.957(2)
Fe1 O7 3_656 2.004(3)
Fe1 O4 1_556 2.038(3)
Fe1 O8 1_556 2.052(2)
Fe1 O1 . 2.059(3)
Fe1 O6 . 2.088(3)
Cu1 O9 3_556 1.925(3)
Cu1 O4 1_556 1.932(3)
Cu1 O9 1_556 1.951(3)
Cu1 O7 3_656 1.999(3)
